data_1568738
loop_
_publ_author_name
'Sarcevic, Julijan'
'Heitkemper, Tobias'
'Ruth, Paul Niklas'
'Na&#xdf;, Leonard'
'Kubis, Maximilian'
'Stalke, Dietmar'
'Sindlinger, Christian P.'

_publ_section_title
;
 A donor-supported silavinylidene and silylium ylides: boroles as a
 flexible platform for versatile Si(ii) chemistry.
;
_journal_issue 19
_journal_name_full 'Chemical science'
_journal_page_first 5148
_journal_page_last 5159
_journal_paper_doi 10.1039/d3sc00808h
_journal_volume 14
_journal_year 2023
_chemical_formula_sum 'C27 H39 B Si2'
_chemical_formula_weight 430.57
_space_group_crystal_system orthorhombic
_space_group_IT_number 61
_space_group_name_Hall '-P 2ac 2ab'
_space_group_name_H-M_alt 'P b c a'
_atom_sites_solution_hydrogens geom
_atom_sites_solution_primary direct
_audit_creation_method
;FinalCif V113 by Daniel Kratzert, Freiburg 2022,
https://dkratzert.de/finalcif.html
;
_audit_update_record
;
2023-01-01 deposited with the CCDC.	2023-03-31 downloaded from the CCDC.
;
_cell_angle_alpha 90
_cell_angle_beta 90
_cell_angle_gamma 90
_cell_formula_units_Z 8
_cell_length_a 20.340(5)
_cell_length_b 11.791(3)
_cell_length_c 22.744(6)
_cell_measurement_reflns_used 9709
_cell_measurement_temperature 100(2)
_cell_measurement_theta_max 29.01
_cell_measurement_theta_min 2.64
_cell_volume 5455(2)
_computing_cell_refinement 'Bruker SAINT'
_computing_data_collection 'Bruker APEX II'
_computing_data_reduction 'Bruker SAINT'
_computing_molecular_graphics 'Bruker SHELXTL'
_computing_publication_material 'Bruker SHELXTL'
_computing_structure_refinement 'SHELXL-2018/3 (Sheldrick, 2018)'
_computing_structure_solution 'SHELXT 2014/5 (Sheldrick, 2014)'
_diffrn_ambient_environment N~2~
_diffrn_ambient_temperature 100(2)
_diffrn_detector CCD
_diffrn_detector_type 'Bruker APEX II'
_diffrn_measured_fraction_theta_full 1.000
_diffrn_measured_fraction_theta_max 0.998
_diffrn_measurement_device_type 'Bruker APEX2'
_diffrn_measurement_method '\w and \f scans'
_diffrn_measurement_specimen_support 'MiTeGen micromount'
_diffrn_radiation_probe x-ray
_diffrn_radiation_type MoK\a
_diffrn_radiation_wavelength 0.71073
_diffrn_reflns_av_R_equivalents 0.0517
_diffrn_reflns_av_unetI/netI 0.0173
_diffrn_reflns_Laue_measured_fraction_full 1.000
_diffrn_reflns_Laue_measured_fraction_max 0.998
_diffrn_reflns_limit_h_max 27
_diffrn_reflns_limit_h_min -27
_diffrn_reflns_limit_k_max 16
_diffrn_reflns_limit_k_min -16
_diffrn_reflns_limit_l_max 31
_diffrn_reflns_limit_l_min -31
_diffrn_reflns_number 152308
_diffrn_reflns_point_group_measured_fraction_full 1.000
_diffrn_reflns_point_group_measured_fraction_max 0.998
_diffrn_reflns_theta_full 25.242
_diffrn_reflns_theta_max 29.264
_diffrn_reflns_theta_min 1.791
_diffrn_source 'microfocus sealed X-ray tube'
_exptl_absorpt_coefficient_mu 0.141
_exptl_absorpt_correction_T_max 0.7458
_exptl_absorpt_correction_T_min 0.6945
_exptl_absorpt_correction_type multi-scan
_exptl_crystal_colour orange
_exptl_crystal_density_diffrn 1.049
_exptl_crystal_description block
_exptl_crystal_F_000 1872
_exptl_crystal_size_max 0.667
_exptl_crystal_size_mid 0.306
_exptl_crystal_size_min 0.196
_refine_diff_density_max 0.447
_refine_diff_density_min -0.275
_refine_diff_density_rms 0.049
_refine_ls_extinction_method none
_refine_ls_goodness_of_fit_ref 1.073
_refine_ls_hydrogen_treatment constr
_refine_ls_matrix_type full
_refine_ls_number_parameters 282
_refine_ls_number_reflns 7412
_refine_ls_number_restraints 0
_refine_ls_restrained_S_all 1.073
_refine_ls_R_factor_all 0.0468
_refine_ls_R_factor_gt 0.0382
_refine_ls_shift/su_max 0.002
_refine_ls_shift/su_mean 0.000
_refine_ls_structure_factor_coef Fsqd
_refine_ls_weighting_details 'w=1/[\s^2^(Fo^2^)+(0.0562P)^2^+2.2800P] where P=(Fo^2^+2Fc^2^)/3'
_refine_ls_weighting_scheme calc
_refine_ls_wR_factor_gt 0.1064
_refine_ls_wR_factor_ref 0.1140
_reflns_Friedel_coverage 0.000
_reflns_number_gt 6302
_reflns_number_total 7412
_reflns_threshold_expression 'I > 2\s(I)'
_cod_data_source_file d3sc00808h2.cif
_cod_data_source_block pbca_final_a
_cod_depositor_comments 'Adding full bibliography for 1568738--1568749.cif.'
_cod_database_code 1568738
_shelx_shelxl_version_number 2018/3
_shelx_space_group_comment
;
The symmetry employed for this shelxl refinement is uniquely defined
by the following loop, which should always be used as a source of
symmetry information in preference to the above space-group names.
They are only intended as comments.
;
_shelx_estimated_absorpt_t_min 0.912
_shelx_estimated_absorpt_t_max 0.973
_diffrn_measurement_ambient_temperature_device_make 'Oxford Cryostream 600'

loop_
_space_group_symop_operation_xyz
'x, y, z'
'-x+1/2, -y, z+1/2'
'-x, y+1/2, -z+1/2'
'x+1/2, -y+1/2, -z'
'-x, -y, -z'
'x-1/2, y, -z-1/2'
'x, -y-1/2, z-1/2'
'-x-1/2, y-1/2, z'

loop_
_atom_site_label
_atom_site_type_symbol
_atom_site_fract_x
_atom_site_fract_y
_atom_site_fract_z
_atom_site_U_iso_or_equiv
_atom_site_adp_type
_atom_site_occupancy
_atom_site_site_symmetry_order
_atom_site_calc_flag
_atom_site_refinement_flags_posn
_atom_site_refinement_flags_adp
_atom_site_refinement_flags_occupancy
_atom_site_disorder_assembly
_atom_site_disorder_group
Si1 Si 0.74430(2) 0.20519(3) 0.28339(2) 0.01870(8) Uani 1 1 d . . . . .
C1 C 0.65513(7) 0.34214(13) 0.16090(5) 0.0317(3) Uani 1 1 d . . . . .
H1A H 0.633417 0.399100 0.136255 0.047 Uiso 1 1 calc R U . . .
H1B H 0.638198 0.266672 0.151072 0.047 Uiso 1 1 calc R U . . .
H1C H 0.702651 0.344324 0.153886 0.047 Uiso 1 1 calc R U . . .
B1 B 0.64101(6) 0.36811(11) 0.22693(5) 0.0180(2) Uani 1 1 d . . . . .
Si2 Si 0.52939(2) 0.54084(3) 0.20778(2) 0.01961(9) Uani 1 1 d . . . . .
C2 C 0.67597(5) 0.31074(9) 0.28217(5) 0.0159(2) Uani 1 1 d . . . . .
C3 C 0.64131(5) 0.34869(9) 0.32920(5) 0.01462(19) Uani 1 1 d . . . . .
C4 C 0.58629(5) 0.43101(9) 0.31129(5) 0.0157(2) Uani 1 1 d . . . . .
C5 C 0.58513(5) 0.44904(9) 0.25233(5) 0.0171(2) Uani 1 1 d . . . . .
C8 C 0.74222(8) 0.11601(13) 0.21537(6) 0.0359(3) Uani 1 1 d . . . . .
H8A H 0.752756 0.163116 0.181146 0.054 Uiso 1 1 calc R U . . .
H8B H 0.698231 0.083406 0.210568 0.054 Uiso 1 1 calc R U . . .
H8C H 0.774591 0.054799 0.218784 0.054 Uiso 1 1 calc R U . . .
C7 C 0.82430(7) 0.28110(13) 0.28795(8) 0.0391(4) Uani 1 1 d . . . . .
H7A H 0.860218 0.225748 0.289150 0.059 Uiso 1 1 calc R U . . .
H7B H 0.825309 0.327525 0.323681 0.059 Uiso 1 1 calc R U . . .
H7C H 0.829524 0.330011 0.253430 0.059 Uiso 1 1 calc R U . . .
C6 C 0.73898(8) 0.10091(12) 0.34517(6) 0.0353(3) Uani 1 1 d . . . . .
H6A H 0.695274 0.065937 0.345415 0.053 Uiso 1 1 calc R U . . .
H6B H 0.746401 0.140113 0.382585 0.053 Uiso 1 1 calc R U . . .
H6C H 0.772477 0.042046 0.339894 0.053 Uiso 1 1 calc R U . . .
C9 C 0.57961(7) 0.62619(12) 0.15441(6) 0.0293(3) Uani 1 1 d . . . . .
H9A H 0.605402 0.574913 0.129549 0.044 Uiso 1 1 calc R U . . .
H9B H 0.609339 0.676408 0.176134 0.044 Uiso 1 1 calc R U . . .
H9C H 0.550287 0.671774 0.129698 0.044 Uiso 1 1 calc R U . . .
C10 C 0.47332(7) 0.44632(12) 0.16468(7) 0.0342(3) Uani 1 1 d . . . . .
H10A H 0.445926 0.492505 0.138534 0.051 Uiso 1 1 calc R U . . .
H10B H 0.445119 0.403672 0.191729 0.051 Uiso 1 1 calc R U . . .
H10C H 0.499546 0.393312 0.141202 0.051 Uiso 1 1 calc R U . . .
C11 C 0.47995(8) 0.64373(12) 0.25189(7) 0.0346(3) Uani 1 1 d . . . . .
H11A H 0.460936 0.700988 0.225693 0.052 Uiso 1 1 calc R U . . .
H11B H 0.508400 0.680898 0.280836 0.052 Uiso 1 1 calc R U . . .
H11C H 0.444574 0.603269 0.272282 0.052 Uiso 1 1 calc R U . . .
C12 C 0.65044(5) 0.31152(9) 0.39129(5) 0.0157(2) Uani 1 1 d . . . . .
C13 C 0.70335(6) 0.34995(10) 0.42489(5) 0.0198(2) Uani 1 1 d . . . . .
H13 H 0.731622 0.406738 0.409441 0.024 Uiso 1 1 calc R U . . .
C14 C 0.71533(6) 0.30596(11) 0.48107(5) 0.0231(2) Uani 1 1 d . . . . .
C15 C 0.77250(7) 0.34993(14) 0.51715(6) 0.0359(3) Uani 1 1 d . . . . .
H15A H 0.813797 0.334022 0.496547 0.054 Uiso 1 1 calc R U . . .
H15B H 0.772850 0.312260 0.555562 0.054 Uiso 1 1 calc R U . . .
H15C H 0.767844 0.431964 0.522699 0.054 Uiso 1 1 calc R U . . .
C16 C 0.67457(6) 0.22079(11) 0.50221(5) 0.0246(3) Uani 1 1 d . . . . .
H16 H 0.683545 0.188228 0.539568 0.030 Uiso 1 1 calc R U . . .
C17 C 0.62082(6) 0.18186(10) 0.47002(5) 0.0229(2) Uani 1 1 d . . . . .
C18 C 0.57767(7) 0.08779(13) 0.49353(7) 0.0358(3) Uani 1 1 d . . . . .
H18A H 0.536934 0.084294 0.470587 0.054 Uiso 1 1 calc R U . . .
H18B H 0.567134 0.102810 0.534849 0.054 Uiso 1 1 calc R U . . .
H18C H 0.600965 0.015286 0.490386 0.054 Uiso 1 1 calc R U . . .
C19 C 0.60847(5) 0.22966(10) 0.41506(5) 0.0192(2) Uani 1 1 d . . . . .
H19 H 0.570916 0.206190 0.393417 0.023 Uiso 1 1 calc R U . . .
C20 C 0.54177(6) 0.47943(10) 0.35651(5) 0.0198(2) Uani 1 1 d . . . . .
C21 C 0.56553(7) 0.55921(11) 0.39666(5) 0.0253(3) Uani 1 1 d . . . . .
H21 H 0.610700 0.579620 0.395881 0.030 Uiso 1 1 calc R U . . .
C22 C 0.52385(8) 0.60931(12) 0.43786(6) 0.0348(3) Uani 1 1 d . . . . .
C23 C 0.54982(11) 0.69913(15) 0.47904(7) 0.0522(5) Uani 1 1 d . . . . .
H23A H 0.596044 0.683437 0.488065 0.078 Uiso 1 1 calc R U . . .
H23B H 0.524116 0.698551 0.515482 0.078 Uiso 1 1 calc R U . . .
H23C H 0.546159 0.773711 0.460307 0.078 Uiso 1 1 calc R U . . .
C24 C 0.45848(8) 0.57492(14) 0.43974(7) 0.0407(4) Uani 1 1 d . . . . .
H24 H 0.429920 0.607859 0.468040 0.049 Uiso 1 1 calc R U . . .
C25 C 0.43387(7) 0.49398(14) 0.40149(7) 0.0370(3) Uani 1 1 d . . . . .
C26 C 0.36266(8) 0.45622(19) 0.40463(9) 0.0584(6) Uani 1 1 d . . . . .
H26A H 0.335663 0.505632 0.379779 0.088 Uiso 1 1 calc R U . . .
H26B H 0.347263 0.460846 0.445387 0.088 Uiso 1 1 calc R U . . .
H26C H 0.359053 0.377779 0.390747 0.088 Uiso 1 1 calc R U . . .
C27 C 0.47596(6) 0.44663(11) 0.35917(6) 0.0270(3) Uani 1 1 d . . . . .
H27 H 0.459533 0.391986 0.332224 0.032 Uiso 1 1 calc R U . . .

loop_
_atom_site_aniso_label
_atom_site_aniso_U_11
_atom_site_aniso_U_22
_atom_site_aniso_U_33
_atom_site_aniso_U_23
_atom_site_aniso_U_13
_atom_site_aniso_U_12
Si1 0.01778(15) 0.01840(16) 0.01993(16) -0.00105(11) 0.00037(11) 0.00464(11)
C1 0.0406(7) 0.0387(7) 0.0157(5) -0.0025(5) -0.0012(5) 0.0160(6)
B1 0.0196(5) 0.0189(5) 0.0154(5) -0.0002(4) -0.0011(4) 0.0011(4)
Si2 0.01841(16) 0.01998(16) 0.02043(16) 0.00440(11) -0.00329(11) 0.00227(11)
C2 0.0167(5) 0.0152(5) 0.0158(5) 0.0003(4) -0.0012(4) 0.0006(4)
C3 0.0150(4) 0.0128(4) 0.0161(5) 0.0008(4) -0.0013(4) -0.0002(4)
C4 0.0153(5) 0.0140(4) 0.0177(5) 0.0001(4) -0.0001(4) 0.0008(4)
C5 0.0177(5) 0.0164(5) 0.0171(5) 0.0005(4) -0.0020(4) 0.0013(4)
C8 0.0408(8) 0.0334(7) 0.0333(7) -0.0130(6) -0.0027(6) 0.0149(6)
C7 0.0203(6) 0.0346(7) 0.0623(10) -0.0066(7) 0.0011(6) 0.0020(5)
C6 0.0444(8) 0.0282(7) 0.0333(7) 0.0073(6) 0.0076(6) 0.0176(6)
C9 0.0265(6) 0.0300(6) 0.0315(7) 0.0114(5) -0.0039(5) -0.0018(5)
C10 0.0318(7) 0.0328(7) 0.0379(8) 0.0091(6) -0.0153(6) -0.0083(5)
C11 0.0383(7) 0.0326(7) 0.0331(7) 0.0075(6) 0.0003(6) 0.0187(6)
C12 0.0171(5) 0.0155(5) 0.0146(5) 0.0006(4) 0.0014(4) 0.0035(4)
C13 0.0207(5) 0.0204(5) 0.0182(5) 0.0016(4) -0.0010(4) -0.0008(4)
C14 0.0234(6) 0.0293(6) 0.0167(5) -0.0003(4) -0.0027(4) 0.0039(5)
C15 0.0337(7) 0.0486(9) 0.0255(7) 0.0003(6) -0.0121(5) -0.0025(6)
C16 0.0286(6) 0.0309(6) 0.0144(5) 0.0052(5) 0.0031(4) 0.0075(5)
C17 0.0250(6) 0.0240(5) 0.0197(5) 0.0056(4) 0.0073(4) 0.0014(4)
C18 0.0353(7) 0.0389(8) 0.0331(7) 0.0160(6) 0.0083(6) -0.0053(6)
C19 0.0180(5) 0.0216(5) 0.0179(5) 0.0012(4) 0.0020(4) 0.0003(4)
C20 0.0217(5) 0.0190(5) 0.0186(5) 0.0045(4) 0.0037(4) 0.0068(4)
C21 0.0316(6) 0.0250(6) 0.0192(5) -0.0001(4) 0.0023(5) 0.0079(5)
C22 0.0523(9) 0.0318(7) 0.0203(6) 0.0007(5) 0.0061(6) 0.0194(6)
C23 0.0850(14) 0.0433(9) 0.0282(8) -0.0129(7) 0.0013(8) 0.0238(9)
C24 0.0484(9) 0.0446(8) 0.0290(7) 0.0094(6) 0.0189(6) 0.0270(7)
C25 0.0271(7) 0.0447(8) 0.0392(8) 0.0179(7) 0.0142(6) 0.0159(6)
C26 0.0268(8) 0.0824(14) 0.0659(12) 0.0303(11) 0.0208(8) 0.0170(8)
C27 0.0221(6) 0.0276(6) 0.0312(7) 0.0086(5) 0.0057(5) 0.0061(5)

loop_
_atom_type_symbol
_atom_type_description
_atom_type_scat_dispersion_real
_atom_type_scat_dispersion_imag
_atom_type_scat_source
C C 0.0033 0.0016 'International Tables Vol C Tables 4.2.6.8 and 6.1.1.4'
H H 0.0000 0.0000 'International Tables Vol C Tables 4.2.6.8 and 6.1.1.4'
B B 0.0013 0.0007 'International Tables Vol C Tables 4.2.6.8 and 6.1.1.4'
Si Si 0.0817 0.0704 'International Tables Vol C Tables 4.2.6.8 and 6.1.1.4'

loop_
_geom_angle_atom_site_label_1
_geom_angle_atom_site_label_2
_geom_angle_atom_site_label_3
_geom_angle
_geom_angle_site_symmetry_1
_geom_angle_site_symmetry_3
_geom_angle_publ_flag
C7 Si1 C2 109.36(6) . . ?
C7 Si1 C6 108.97(8) . . ?
C2 Si1 C6 113.99(6) . . ?
C7 Si1 C8 109.65(8) . . ?
C2 Si1 C8 110.22(6) . . ?
C6 Si1 C8 104.50(7) . . ?
B1 C1 H1A 109.5 . . ?
B1 C1 H1B 109.5 . . ?
H1A C1 H1B 109.5 . . ?
B1 C1 H1C 109.5 . . ?
H1A C1 H1C 109.5 . . ?
H1B C1 H1C 109.5 . . ?
C1 B1 C5 126.76(10) . . ?
C1 B1 C2 126.40(10) . . ?
C5 B1 C2 106.66(9) . . ?
C5 Si2 C11 114.34(6) . . ?
C5 Si2 C10 108.01(6) . . ?
C11 Si2 C10 109.87(8) . . ?
C5 Si2 C9 109.34(6) . . ?
C11 Si2 C9 106.97(7) . . ?
C10 Si2 C9 108.17(7) . . ?
C3 C2 B1 104.45(9) . . ?
C3 C2 Si1 126.53(8) . . ?
B1 C2 Si1 128.83(8) . . ?
C2 C3 C12 125.82(10) . . ?
C2 C3 C4 112.20(9) . . ?
C12 C3 C4 121.85(9) . . ?
C5 C4 C20 127.83(10) . . ?
C5 C4 C3 111.92(9) . . ?
C20 C4 C3 120.25(9) . . ?
C4 C5 B1 104.60(9) . . ?
C4 C5 Si2 129.60(9) . . ?
B1 C5 Si2 125.74(8) . . ?
Si1 C8 H8A 109.5 . . ?
Si1 C8 H8B 109.5 . . ?
H8A C8 H8B 109.5 . . ?
Si1 C8 H8C 109.5 . . ?
H8A C8 H8C 109.5 . . ?
H8B C8 H8C 109.5 . . ?
Si1 C7 H7A 109.5 . . ?
Si1 C7 H7B 109.5 . . ?
H7A C7 H7B 109.5 . . ?
Si1 C7 H7C 109.5 . . ?
H7A C7 H7C 109.5 . . ?
H7B C7 H7C 109.5 . . ?
Si1 C6 H6A 109.5 . . ?
Si1 C6 H6B 109.5 . . ?
H6A C6 H6B 109.5 . . ?
Si1 C6 H6C 109.5 . . ?
H6A C6 H6C 109.5 . . ?
H6B C6 H6C 109.5 . . ?
Si2 C9 H9A 109.5 . . ?
Si2 C9 H9B 109.5 . . ?
H9A C9 H9B 109.5 . . ?
Si2 C9 H9C 109.5 . . ?
H9A C9 H9C 109.5 . . ?
H9B C9 H9C 109.5 . . ?
Si2 C10 H10A 109.5 . . ?
Si2 C10 H10B 109.5 . . ?
H10A C10 H10B 109.5 . . ?
Si2 C10 H10C 109.5 . . ?
H10A C10 H10C 109.5 . . ?
H10B C10 H10C 109.5 . . ?
Si2 C11 H11A 109.5 . . ?
Si2 C11 H11B 109.5 . . ?
H11A C11 H11B 109.5 . . ?
Si2 C11 H11C 109.5 . . ?
H11A C11 H11C 109.5 . . ?
H11B C11 H11C 109.5 . . ?
C13 C12 C19 118.91(10) . . ?
C13 C12 C3 121.30(10) . . ?
C19 C12 C3 119.59(10) . . ?
C12 C13 C14 120.90(11) . . ?
C12 C13 H13 119.5 . . ?
C14 C13 H13 119.5 . . ?
C16 C14 C13 118.69(11) . . ?
C16 C14 C15 121.22(11) . . ?
C13 C14 C15 120.08(12) . . ?
C14 C15 H15A 109.5 . . ?
C14 C15 H15B 109.5 . . ?
H15A C15 H15B 109.5 . . ?
C14 C15 H15C 109.5 . . ?
H15A C15 H15C 109.5 . . ?
H15B C15 H15C 109.5 . . ?
C14 C16 C17 121.66(11) . . ?
C14 C16 H16 119.2 . . ?
C17 C16 H16 119.2 . . ?
C16 C17 C19 118.64(11) . . ?
C16 C17 C18 120.75(11) . . ?
C19 C17 C18 120.59(12) . . ?
C17 C18 H18A 109.5 . . ?
C17 C18 H18B 109.5 . . ?
H18A C18 H18B 109.5 . . ?
C17 C18 H18C 109.5 . . ?
H18A C18 H18C 109.5 . . ?
H18B C18 H18C 109.5 . . ?
C17 C19 C12 121.08(11) . . ?
C17 C19 H19 119.5 . . ?
C12 C19 H19 119.5 . . ?
C27 C20 C21 119.35(11) . . ?
C27 C20 C4 120.60(11) . . ?
C21 C20 C4 120.05(11) . . ?
C22 C21 C20 120.93(13) . . ?
C22 C21 H21 119.5 . . ?
C20 C21 H21 119.5 . . ?
C24 C22 C21 118.57(14) . . ?
C24 C22 C23 121.34(14) . . ?
C21 C22 C23 120.10(15) . . ?
C22 C23 H23A 109.5 . . ?
C22 C23 H23B 109.5 . . ?
H23A C23 H23B 109.5 . . ?
C22 C23 H23C 109.5 . . ?
H23A C23 H23C 109.5 . . ?
H23B C23 H23C 109.5 . . ?
C25 C24 C22 121.81(13) . . ?
C25 C24 H24 119.1 . . ?
C22 C24 H24 119.1 . . ?
C24 C25 C27 118.96(14) . . ?
C24 C25 C26 121.18(15) . . ?
C27 C25 C26 119.86(17) . . ?
C25 C26 H26A 109.5 . . ?
C25 C26 H26B 109.5 . . ?
H26A C26 H26B 109.5 . . ?
C25 C26 H26C 109.5 . . ?
H26A C26 H26C 109.5 . . ?
H26B C26 H26C 109.5 . . ?
C20 C27 C25 120.33(14) . . ?
C20 C27 H27 119.8 . . ?
C25 C27 H27 119.8 . . ?

loop_
_geom_bond_atom_site_label_1
_geom_bond_atom_site_label_2
_geom_bond_distance
_geom_bond_site_symmetry_2
_geom_bond_publ_flag
Si1 C7 1.8600(15) . ?
Si1 C2 1.8657(12) . ?
Si1 C6 1.8703(14) . ?
Si1 C8 1.8710(14) . ?
C1 B1 1.5592(17) . ?
C1 H1A 0.9800 . ?
C1 H1B 0.9800 . ?
C1 H1C 0.9800 . ?
B1 C5 1.5926(17) . ?
B1 C2 1.5942(16) . ?
Si2 C5 1.8665(11) . ?
Si2 C11 1.8680(14) . ?
Si2 C10 1.8718(14) . ?
Si2 C9 1.8788(14) . ?
C2 C3 1.3571(15) . ?
C3 C12 1.4902(15) . ?
C3 C4 1.5363(15) . ?
C4 C5 1.3580(16) . ?
C4 C20 1.4844(15) . ?
C8 H8A 0.9800 . ?
C8 H8B 0.9800 . ?
C8 H8C 0.9800 . ?
C7 H7A 0.9800 . ?
C7 H7B 0.9800 . ?
C7 H7C 0.9800 . ?
C6 H6A 0.9800 . ?
C6 H6B 0.9800 . ?
C6 H6C 0.9800 . ?
C9 H9A 0.9800 . ?
C9 H9B 0.9800 . ?
C9 H9C 0.9800 . ?
C10 H10A 0.9800 . ?
C10 H10B 0.9800 . ?
C10 H10C 0.9800 . ?
C11 H11A 0.9800 . ?
C11 H11B 0.9800 . ?
C11 H11C 0.9800 . ?
C12 C13 1.3956(15) . ?
C12 C19 1.3974(15) . ?
C13 C14 1.4004(16) . ?
C13 H13 0.9500 . ?
C14 C16 1.3881(18) . ?
C14 C15 1.5148(18) . ?
C15 H15A 0.9800 . ?
C15 H15B 0.9800 . ?
C15 H15C 0.9800 . ?
C16 C17 1.3935(18) . ?
C16 H16 0.9500 . ?
C17 C19 1.3940(16) . ?
C17 C18 1.5122(18) . ?
C18 H18A 0.9800 . ?
C18 H18B 0.9800 . ?
C18 H18C 0.9800 . ?
C19 H19 0.9500 . ?
C20 C27 1.3947(17) . ?
C20 C21 1.3972(18) . ?
C21 C22 1.3949(17) . ?
C21 H21 0.9500 . ?
C22 C24 1.391(2) . ?
C22 C23 1.509(2) . ?
C23 H23A 0.9800 . ?
C23 H23B 0.9800 . ?
C23 H23C 0.9800 . ?
C24 C25 1.385(3) . ?
C24 H24 0.9500 . ?
C25 C27 1.4038(19) . ?
C25 C26 1.517(2) . ?
C26 H26A 0.9800 . ?
C26 H26B 0.9800 . ?
C26 H26C 0.9800 . ?
C27 H27 0.9500 . ?
